data_4509144
loop_
_publ_author_name
'Mondal, Raju'
'Basu, Tannistha'
'Sadhukhan, Dipali'
'Chattopadhyay, Tanmay'
'Bhunia, Manas kumar'

_publ_contact_author
;
Dr. Raju Mondal 
;
_publ_section_title
;
 Influence of Anion on the Coordination Mode of a Flexible Neutral Ligand
 in Zn(II) Complexes: From Discrete Zero-Dimensional to Infinite 1D
 Helical Chains, 2D Nanoporous Bilayer Networks, and 3D Interpenetrated
 Metal&#x2212;Organic Frameworks
;
_journal_issue 2
_journal_name_full 'Crystal Growth &amp; Design'
_journal_page_first 1095
_journal_paper_doi 10.1021/cg800923g
_journal_volume 9
_journal_year 2009
_chemical_formula_sum 'C30 H32 F12 N8 O8 Zn2'
_chemical_formula_weight 991.38
_chemical_name_systematic
; 
 ? 
;
_space_group_IT_number 14
_symmetry_cell_setting monoclinic
_symmetry_space_group_name_Hall '-P 2yn'
_symmetry_space_group_name_H-M 'P 1 21/n 1'
_atom_sites_solution_hydrogens geom
_atom_sites_solution_primary direct
_atom_sites_solution_secondary difmap
_audit_creation_method SHELXL-97
_cell_angle_alpha 90.00
_cell_angle_beta 91.2880(10)
_cell_angle_gamma 90.00
_cell_formula_units_Z 2
_cell_length_a 8.57420(10)
_cell_length_b 14.5932(2)
_cell_length_c 15.0547(2)
_cell_measurement_reflns_used 9256
_cell_measurement_temperature 120(2)
_cell_measurement_theta_max 30.01
_cell_measurement_theta_min 2.69
_cell_volume 1883.24(4)
_computing_cell_refinement 'Bruker SMART'
_computing_data_collection 'Bruker SMART'
_computing_data_reduction 'Bruker SHELXTL'
_computing_molecular_graphics 'Bruker SHELXTL'
_computing_publication_material 'Bruker SHELXTL'
_computing_structure_refinement 'SHELXL-97 (Sheldrick, 1997)'
_computing_structure_solution 'SHELXS-97 (Sheldrick, 1990)'
_diffrn_ambient_temperature 120(2)
_diffrn_detector_area_resol_mean 8
_diffrn_measured_fraction_theta_full 0.995
_diffrn_measured_fraction_theta_max 0.995
_diffrn_measurement_device_type 'Bruker APEX-2 CCD area detector'
_diffrn_measurement_method '/w scans'
_diffrn_radiation_monochromator graphite
_diffrn_radiation_source 'fine-focus sealed tube'
_diffrn_radiation_type MoK\a
_diffrn_radiation_wavelength 0.71073
_diffrn_reflns_av_R_equivalents 0.0363
_diffrn_reflns_av_sigmaI/netI 0.0348
_diffrn_reflns_limit_h_max 13
_diffrn_reflns_limit_h_min -13
_diffrn_reflns_limit_k_max 18
_diffrn_reflns_limit_k_min -22
_diffrn_reflns_limit_l_max 23
_diffrn_reflns_limit_l_min -23
_diffrn_reflns_number 35488
_diffrn_reflns_theta_full 33.58
_diffrn_reflns_theta_max 33.58
_diffrn_reflns_theta_min 1.94
_diffrn_standards_decay_% 0
_exptl_absorpt_coefficient_mu 1.393
_exptl_absorpt_correction_T_max 1.0000
_exptl_absorpt_correction_T_min 0.890863
_exptl_absorpt_correction_type multi-scan
_exptl_absorpt_process_details 'SADABS v.2.03 (Bruker, 2001), R(int)=0.0414 before correction'
_exptl_crystal_colour Colourless
_exptl_crystal_density_diffrn 1.748
_exptl_crystal_density_meas ?
_exptl_crystal_density_method 'not measured'
_exptl_crystal_description Cube
_exptl_crystal_F_000 1000
_exptl_crystal_size_max 0.22
_exptl_crystal_size_mid 0.22
_exptl_crystal_size_min 0.16
_refine_diff_density_max 0.585
_refine_diff_density_min -0.462
_refine_diff_density_rms 0.083
_refine_ls_extinction_method none
_refine_ls_goodness_of_fit_ref 1.054
_refine_ls_hydrogen_treatment refall
_refine_ls_matrix_type full
_refine_ls_number_parameters 335
_refine_ls_number_reflns 7396
_refine_ls_number_restraints 0
_refine_ls_restrained_S_all 1.054
_refine_ls_R_factor_all 0.0527
_refine_ls_R_factor_gt 0.0359
_refine_ls_shift/su_max 0.001
_refine_ls_shift/su_mean 0.000
_refine_ls_structure_factor_coef Fsqd
_refine_ls_weighting_details 'calc w=1/[\s^2^(Fo^2^)+(0.0489P)^2^+0.4469P] where P=(Fo^2^+2Fc^2^)/3'
_refine_ls_weighting_scheme calc
_refine_ls_wR_factor_gt 0.0891
_refine_ls_wR_factor_ref 0.0966
_reflns_number_gt 5759
_reflns_number_total 7396
_reflns_threshold_expression I>2\s(I)
_cod_data_source_file cg800923gsup6.cif
_cod_data_source_block rm17_0m
_cod_depositor_comments
;
The following automatic conversions were performed:

'_symmetry_cell_setting' value 'Monoclinic' changed to 'monoclinic'
according to /home/saulius/struct/CIF-dictionaries/cif_core.dic
dictionary named 'cif_core.dic' version 2.4.2 from 2011-04-26.

Automatic conversion script
Id: cif_fix_values 1891 2012-01-12 08:04:46Z andrius 

The following automatic conversions were performed:

'_exptl_crystal_density_meas' value 'not measured' was changed to '?'
- the value is perceived as not measured.

Automatic conversion script
Id: cif_fix_values 3008 2015-01-20 13:52:24Z robertas 
;
_cod_original_sg_symbol_H-M P2(1)/n
_cod_database_code 4509144

loop_
_symmetry_equiv_pos_as_xyz
'x, y, z'
'-x+1/2, y+1/2, -z+1/2'
'-x, -y, -z'
'x-1/2, -y-1/2, z-1/2'

loop_
_atom_site_label
_atom_site_type_symbol
_atom_site_fract_x
_atom_site_fract_y
_atom_site_fract_z
_atom_site_U_iso_or_equiv
_atom_site_adp_type
_atom_site_occupancy
_atom_site_symmetry_multiplicity
_atom_site_calc_flag
Zn1 Zn 0.69206(2) 0.074402(11) 0.240727(11) 0.01622(6) Uani 1 1 d
N2 N 0.86907(15) -0.08069(9) 0.17448(9) 0.0174(2) Uani 1 1 d
F3 F 0.77052(13) -0.16270(8) 0.49962(7) 0.0322(2) Uani 1 1 d
O1 O 0.64914(14) 0.00076(8) 0.34600(8) 0.0226(2) Uani 1 1 d
O2 O 0.87077(14) -0.08167(9) 0.35542(8) 0.0271(3) Uani 1 1 d
F6 F 1.11151(13) 0.31709(8) 0.21082(8) 0.0341(2) Uani 1 1 d
O3 O 0.85259(15) 0.15747(9) 0.28827(8) 0.0286(3) Uani 1 1 d
C2 C 0.85659(16) -0.08935(10) 0.02901(9) 0.0150(2) Uani 1 1 d
F2 F 0.54445(13) -0.10293(9) 0.47885(8) 0.0376(3) Uani 1 1 d
C3 C 0.77909(16) -0.01049(10) 0.05871(10) 0.0157(3) Uani 1 1 d
C9 C 0.7018(2) 0.06349(11) 0.00537(12) 0.0226(3) Uani 1 1 d
N1 N 0.78693(14) -0.00618(8) 0.14752(8) 0.0162(2) Uani 1 1 d
C1 C 0.91231(17) -0.13236(10) 0.10543(10) 0.0172(3) Uani 1 1 d
C7 C 0.87380(17) -0.12160(11) -0.06543(10) 0.0176(3) Uani 1 1 d
C14 C 0.89098(18) 0.22319(11) 0.23935(11) 0.0204(3) Uani 1 1 d
C13 C 0.6957(2) -0.08627(12) 0.47475(11) 0.0248(3) Uani 1 1 d
C12 C 0.74540(18) -0.05384(11) 0.38229(10) 0.0192(3) Uani 1 1 d
C8 C 1.0019(2) -0.21894(12) 0.11941(12) 0.0246(3) Uani 1 1 d
F1 F 0.73058(17) -0.02207(9) 0.53493(8) 0.0438(3) Uani 1 1 d
F4 F 0.98493(14) 0.34386(9) 0.32955(9) 0.0422(3) Uani 1 1 d
F5 F 1.13323(14) 0.22567(10) 0.32082(10) 0.0492(3) Uani 1 1 d
O4 O 0.83121(16) 0.24848(10) 0.16968(10) 0.0361(3) Uani 1 1 d
C15 C 1.0328(2) 0.27731(12) 0.27540(12) 0.0255(3) Uani 1 1 d
H7B H 0.939(2) -0.1723(13) -0.0647(12) 0.016(4) Uiso 1 1 d
H222 H 0.880(2) -0.0870(13) 0.2267(15) 0.018(5) Uiso 1 1 d
H7A H 0.926(3) -0.0734(14) -0.0988(15) 0.025(5) Uiso 1 1 d
H8C H 1.050(3) -0.2191(18) 0.1749(19) 0.051(7) Uiso 1 1 d
H8B H 1.080(3) -0.2250(18) 0.0772(17) 0.044(7) Uiso 1 1 d
H9C H 0.731(4) 0.068(2) -0.044(2) 0.067(10) Uiso 1 1 d
H9B H 0.596(4) 0.060(2) 0.002(2) 0.077(10) Uiso 1 1 d
H9A H 0.728(4) 0.121(2) 0.032(2) 0.063(9) Uiso 1 1 d
H8A H 0.928(3) -0.2675(19) 0.1156(17) 0.048(7) Uiso 1 1 d
N3 N 0.50094(15) -0.13638(8) -0.19389(8) 0.0174(2) Uani 1 1 d
C4 C 0.62186(17) -0.21744(10) -0.08689(10) 0.0172(3) Uani 1 1 d
C5 C 0.71957(16) -0.14538(10) -0.10927(9) 0.0160(3) Uani 1 1 d
C6 C 0.64190(17) -0.09827(10) -0.17755(10) 0.0170(3) Uani 1 1 d
N4 N 0.49262(15) -0.20976(9) -0.13822(9) 0.0180(2) Uani 1 1 d
C11 C 0.7001(2) -0.02143(12) -0.23344(12) 0.0231(3) Uani 1 1 d
C10 C 0.6460(2) -0.29383(12) -0.02277(12) 0.0240(3) Uani 1 1 d
H444 H 0.413(3) -0.2418(14) -0.1403(14) 0.024(5) Uiso 1 1 d
H10C H 0.744(3) -0.3174(17) -0.0258(16) 0.038(6) Uiso 1 1 d
H11C H 0.628(3) -0.0034(17) -0.2747(17) 0.040(6) Uiso 1 1 d
H11B H 0.791(3) -0.0381(17) -0.2647(17) 0.038(6) Uiso 1 1 d
H10B H 0.584(3) -0.3464(18) -0.0366(17) 0.046(7) Uiso 1 1 d
H11A H 0.742(3) 0.0262(17) -0.2033(16) 0.037(6) Uiso 1 1 d
H10A H 0.631(4) -0.277(2) 0.034(2) 0.064(9) Uiso 1 1 d

loop_
_atom_site_aniso_label
_atom_site_aniso_U_11
_atom_site_aniso_U_22
_atom_site_aniso_U_33
_atom_site_aniso_U_23
_atom_site_aniso_U_13
_atom_site_aniso_U_12
Zn1 0.01812(9) 0.01525(9) 0.01515(9) -0.00005(6) -0.00256(6) 0.00129(6)
N2 0.0178(6) 0.0196(6) 0.0146(6) 0.0016(5) -0.0011(4) 0.0041(4)
F3 0.0336(6) 0.0335(6) 0.0297(5) 0.0172(4) 0.0036(4) 0.0093(4)
O1 0.0238(5) 0.0239(5) 0.0202(5) 0.0068(4) -0.0004(4) 0.0034(4)
O2 0.0222(6) 0.0403(7) 0.0188(5) 0.0065(5) 0.0010(4) 0.0066(5)
F6 0.0321(6) 0.0313(5) 0.0394(6) -0.0066(5) 0.0108(5) -0.0103(5)
O3 0.0336(6) 0.0260(6) 0.0259(6) 0.0022(5) -0.0080(5) -0.0099(5)
C2 0.0134(6) 0.0165(6) 0.0153(6) -0.0005(5) -0.0006(5) -0.0012(5)
F2 0.0267(5) 0.0459(6) 0.0409(6) 0.0196(5) 0.0120(5) 0.0062(5)
C3 0.0139(6) 0.0160(6) 0.0172(6) 0.0001(5) -0.0013(5) -0.0007(5)
C9 0.0284(8) 0.0197(7) 0.0196(7) 0.0023(6) -0.0022(6) 0.0051(6)
N1 0.0164(5) 0.0162(5) 0.0161(5) 0.0009(4) -0.0013(4) 0.0016(4)
C1 0.0149(6) 0.0179(6) 0.0187(6) 0.0003(5) 0.0004(5) 0.0008(5)
C7 0.0149(6) 0.0217(7) 0.0163(6) -0.0017(5) 0.0007(5) 0.0012(5)
C14 0.0193(7) 0.0178(7) 0.0242(7) -0.0039(6) 0.0001(6) 0.0008(5)
C13 0.0273(8) 0.0268(8) 0.0205(7) 0.0053(6) 0.0028(6) 0.0050(6)
C12 0.0207(7) 0.0207(7) 0.0161(6) 0.0020(5) -0.0015(5) -0.0018(5)
C8 0.0264(8) 0.0228(8) 0.0246(8) 0.0034(6) 0.0016(6) 0.0097(6)
F1 0.0691(9) 0.0422(7) 0.0201(5) -0.0050(5) 0.0005(5) 0.0007(6)
F4 0.0391(6) 0.0434(7) 0.0446(7) -0.0266(6) 0.0116(5) -0.0131(5)
F5 0.0302(6) 0.0493(7) 0.0669(9) 0.0135(7) -0.0238(6) -0.0069(5)
O4 0.0280(6) 0.0424(8) 0.0376(7) 0.0140(6) -0.0094(5) -0.0086(6)
C15 0.0227(7) 0.0244(8) 0.0292(8) -0.0047(6) -0.0005(6) -0.0018(6)
N3 0.0190(6) 0.0157(5) 0.0173(6) -0.0013(4) -0.0029(5) 0.0026(4)
C4 0.0178(6) 0.0181(6) 0.0157(6) -0.0020(5) -0.0015(5) 0.0018(5)
C5 0.0159(6) 0.0169(6) 0.0152(6) -0.0022(5) -0.0006(5) 0.0025(5)
C6 0.0191(6) 0.0170(6) 0.0149(6) -0.0029(5) -0.0004(5) 0.0016(5)
N4 0.0175(6) 0.0160(6) 0.0205(6) -0.0003(5) -0.0024(5) -0.0004(5)
C11 0.0264(8) 0.0200(7) 0.0227(7) 0.0036(6) -0.0020(6) -0.0009(6)
C10 0.0234(8) 0.0233(8) 0.0250(8) 0.0071(6) -0.0047(6) -0.0008(6)

loop_
_atom_type_symbol
_atom_type_description
_atom_type_scat_dispersion_real
_atom_type_scat_dispersion_imag
_atom_type_scat_source
C C 0.0033 0.0016 'International Tables Vol C Tables 4.2.6.8 and 6.1.1.4'
H H 0.0000 0.0000 'International Tables Vol C Tables 4.2.6.8 and 6.1.1.4'
N N 0.0061 0.0033 'International Tables Vol C Tables 4.2.6.8 and 6.1.1.4'
F F 0.0171 0.0103 'International Tables Vol C Tables 4.2.6.8 and 6.1.1.4'
Zn Zn 0.2839 1.4301 'International Tables Vol C Tables 4.2.6.8 and 6.1.1.4'
O O 0.0106 0.0060 'International Tables Vol C Tables 4.2.6.8 and 6.1.1.4'

loop_
_geom_angle_atom_site_label_1
_geom_angle_atom_site_label_2
_geom_angle_atom_site_label_3
_geom_angle
_geom_angle_site_symmetry_1
_geom_angle_site_symmetry_3
O1 Zn1 O3 100.81(5) . .
O1 Zn1 N3 111.39(5) . 3_655
O3 Zn1 N3 114.72(5) . 3_655
O1 Zn1 N1 109.24(5) . .
O3 Zn1 N1 108.92(5) . .
N3 Zn1 N1 111.22(5) 3_655 .
C1 N2 N1 111.70(13) . .
C1 N2 H222 132.2(14) . .
N1 N2 H222 116.0(14) . .
C12 O1 Zn1 124.34(10) . .
C14 O3 Zn1 116.70(11) . .
C1 C2 C3 105.26(13) . .
C1 C2 C7 127.01(13) . .
C3 C2 C7 127.72(13) . .
N1 C3 C2 110.02(13) . .
N1 C3 C9 121.03(13) . .
C2 C3 C9 128.91(14) . .
C3 C9 H9C 115(2) . .
C3 C9 H9B 115(2) . .
H9C C9 H9B 107(3) . .
C3 C9 H9A 108.1(18) . .
H9C C9 H9A 104(3) . .
H9B C9 H9A 107(3) . .
C3 N1 N2 106.03(12) . .
C3 N1 Zn1 135.27(10) . .
N2 N1 Zn1 118.39(9) . .
N2 C1 C2 106.99(13) . .
N2 C1 C8 121.11(14) . .
C2 C1 C8 131.90(14) . .
C5 C7 C2 112.44(12) . .
C5 C7 H7B 110.2(11) . .
C2 C7 H7B 108.1(12) . .
C5 C7 H7A 110.4(13) . .
C2 C7 H7A 108.3(13) . .
H7B C7 H7A 107.2(17) . .
O4 C14 O3 128.80(16) . .
O4 C14 C15 117.61(15) . .
O3 C14 C15 113.59(14) . .
F2 C13 F1 107.63(14) . .
F2 C13 F3 107.38(14) . .
F1 C13 F3 107.30(15) . .
F2 C13 C12 112.98(14) . .
F1 C13 C12 109.64(14) . .
F3 C13 C12 111.66(13) . .
O2 C12 O1 129.46(14) . .
O2 C12 C13 117.33(14) . .
O1 C12 C13 113.19(13) . .
C1 C8 H8C 110.3(17) . .
C1 C8 H8B 111.0(16) . .
H8C C8 H8B 108(2) . .
C1 C8 H8A 106.3(16) . .
H8C C8 H8A 110(2) . .
H8B C8 H8A 112(2) . .
F5 C15 F6 106.92(14) . .
F5 C15 F4 107.66(15) . .
F6 C15 F4 107.23(14) . .
F5 C15 C14 112.95(14) . .
F6 C15 C14 112.12(14) . .
F4 C15 C14 109.70(13) . .
C6 N3 N4 105.73(12) . .
C6 N3 Zn1 127.52(10) . 3_655
N4 N3 Zn1 121.18(10) . 3_655
N4 C4 C5 106.96(13) . .
N4 C4 C10 122.56(14) . .
C5 C4 C10 130.44(14) . .
C4 C5 C6 105.73(13) . .
C4 C5 C7 126.60(13) . .
C6 C5 C7 127.61(13) . .
N3 C6 C5 110.05(13) . .
N3 C6 C11 121.07(14) . .
C5 C6 C11 128.71(14) . .
C4 N4 N3 111.47(13) . .
C4 N4 H444 130.2(15) . .
N3 N4 H444 118.4(15) . .
C6 C11 H11C 111.9(16) . .
C6 C11 H11B 112.0(15) . .
H11C C11 H11B 107(2) . .
C6 C11 H11A 115.5(15) . .
H11C C11 H11A 112(2) . .
H11B C11 H11A 97(2) . .
C4 C10 H10C 111.5(15) . .
C4 C10 H10B 113.2(16) . .
H10C C10 H10B 101(2) . .
C4 C10 H10A 113(2) . .
H10C C10 H10A 108(2) . .
H10B C10 H10A 110(2) . .

loop_
_geom_bond_atom_site_label_1
_geom_bond_atom_site_label_2
_geom_bond_distance
_geom_bond_site_symmetry_2
Zn1 O1 1.9567(11) .
Zn1 O3 1.9575(12) .
Zn1 N3 2.0003(13) 3_655
Zn1 N1 2.0161(12) .
N2 C1 1.3432(19) .
N2 N1 1.3528(17) .
N2 H222 0.80(2) .
F3 C13 1.3359(19) .
O1 C12 1.2627(19) .
O2 C12 1.226(2) .
F6 C15 1.329(2) .
O3 C14 1.257(2) .
C2 C1 1.386(2) .
C2 C3 1.407(2) .
C2 C7 1.508(2) .
F2 C13 1.322(2) .
C3 N1 1.3387(19) .
C3 C9 1.492(2) .
C9 H9C 0.79(3) .
C9 H9B 0.91(4) .
C9 H9A 0.95(3) .
C1 C8 1.491(2) .
C7 C5 1.505(2) .
C7 H7B 0.928(19) .
C7 H7A 0.98(2) .
C14 O4 1.214(2) .
C14 C15 1.538(2) .
C13 F1 1.333(2) .
C13 C12 1.539(2) .
C8 H8C 0.92(3) .
C8 H8B 0.94(3) .
C8 H8A 0.95(3) .
F4 C15 1.338(2) .
F5 C15 1.323(2) .
N3 C6 1.348(2) .
N3 N4 1.3627(18) .
N3 Zn1 2.0003(13) 3_655
C4 N4 1.341(2) .
C4 C5 1.391(2) .
C4 C10 1.486(2) .
C5 C6 1.394(2) .
C6 C11 1.494(2) .
N4 H444 0.83(2) .
C11 H11C 0.91(3) .
C11 H11B 0.95(2) .
C11 H11A 0.90(2) .
C10 H10C 0.91(2) .
C10 H10B 0.95(3) .
C10 H10A 0.90(3) .
